data_7158962
loop_
_publ_author_name
'Ge, Zhan-Peng'
'Zhou, Bin'
'Zimbres, Flavia M.'
'Haney, Reagan S.'
'Liu, Qun-Fang'
'Wu, Yan'
'Cassera , Maria B.'
'Zhao, Jin-Xin'
'Yue, Jian-Min'

_publ_section_title
;
 Cephalotane-type C20 Diterpenoids from Cephalotaxus fortunei var. alpina
;
_journal_name_full 'Organic &amp; Biomolecular Chemistry'
_journal_paper_doi 10.1039/D2OB01748B
_journal_year 2022
_chemical_absolute_configuration rmad
_chemical_formula_moiety 'C20 H24 O7'
_chemical_formula_sum 'C20 H24 O7'
_chemical_formula_weight 376.39
_space_group_crystal_system orthorhombic
_space_group_IT_number 19
_space_group_name_Hall 'P 2ac 2ab'
_space_group_name_H-M_alt 'P 21 21 21'
_atom_sites_solution_hydrogens geom
_atom_sites_solution_primary dual
_audit_creation_date 2019-02-26
_audit_creation_method
;
Olex2 1.2
(compiled 2018.05.29 svn.r3508 for OlexSys, GUI svn.r5506)
;
_audit_update_record
;
2022-09-04 deposited with the CCDC.	2022-10-27 downloaded from the CCDC.
;
_cell_angle_alpha 90
_cell_angle_beta 90
_cell_angle_gamma 90
_cell_formula_units_Z 4
_cell_length_a 6.7694(2)
_cell_length_b 14.5049(4)
_cell_length_c 16.9906(5)
_cell_measurement_reflns_used 9934
_cell_measurement_temperature 170(2)
_cell_measurement_theta_max 54.86
_cell_measurement_theta_min 8.29
_cell_volume 1668.30(8)
_computing_cell_refinement 'SAINT v8.37A (Bruker, 2015)'
_computing_data_reduction 'SAINT v8.37A (Bruker, 2015)'
_computing_molecular_graphics 'Olex2 (Dolomanov et al., 2009)'
_computing_publication_material 'Olex2 (Dolomanov et al., 2009)'
_computing_structure_refinement 'ShelXL (Sheldrick, 2015)'
_computing_structure_solution 'ShelXT (Sheldrick, 2015)'
_diffrn_ambient_temperature 170.02
_diffrn_measured_fraction_theta_full 0.999
_diffrn_measured_fraction_theta_max 0.999
_diffrn_measurement_device_type 'Bruker APEX-II CCD'
_diffrn_measurement_method '\f and \w scans'
_diffrn_radiation_type GaK\a
_diffrn_radiation_wavelength 1.34139
_diffrn_reflns_av_R_equivalents 0.0476
_diffrn_reflns_av_unetI/netI 0.0254
_diffrn_reflns_Laue_measured_fraction_full 0.999
_diffrn_reflns_Laue_measured_fraction_max 0.999
_diffrn_reflns_limit_h_max 8
_diffrn_reflns_limit_h_min -7
_diffrn_reflns_limit_k_max 17
_diffrn_reflns_limit_k_min -17
_diffrn_reflns_limit_l_max 20
_diffrn_reflns_limit_l_min -20
_diffrn_reflns_number 18448
_diffrn_reflns_point_group_measured_fraction_full 0.999
_diffrn_reflns_point_group_measured_fraction_max 0.999
_diffrn_reflns_theta_full 53.594
_diffrn_reflns_theta_max 54.859
_diffrn_reflns_theta_min 3.486
_diffrn_standards_number 0
_exptl_absorpt_coefficient_mu 0.606
_exptl_absorpt_correction_T_max 0.7508
_exptl_absorpt_correction_T_min 0.5808
_exptl_absorpt_correction_type multi-scan
_exptl_absorpt_process_details
'SADABS-2016/2 (Bruker,2016/2) was used for absorption correction. wR2(int) was 0.1510 before and 0.0526 after correction. The Ratio of minimum to maximum transmission is 0.7556. The \l/2 correction factor is Not present.'
_exptl_crystal_colour colourless
_exptl_crystal_density_diffrn 1.499
_exptl_crystal_description block
_exptl_crystal_F_000 800
_exptl_crystal_size_max 0.08
_exptl_crystal_size_mid 0.06
_exptl_crystal_size_min 0.03
_refine_diff_density_max 0.238
_refine_diff_density_min -0.161
_refine_diff_density_rms 0.037
_refine_ls_abs_structure_details
;
 Flack x determined using 1284 quotients [(I+)-(I-)]/[(I+)+(I-)]
 (Parsons, Flack and Wagner, Acta Cryst. B69 (2013) 249-259).
;
_refine_ls_abs_structure_Flack 0.01(7)
_refine_ls_extinction_method none
_refine_ls_goodness_of_fit_ref 1.044
_refine_ls_hydrogen_treatment constr
_refine_ls_matrix_type full
_refine_ls_number_parameters 248
_refine_ls_number_reflns 3173
_refine_ls_number_restraints 0
_refine_ls_restrained_S_all 1.044
_refine_ls_R_factor_all 0.0266
_refine_ls_R_factor_gt 0.0258
_refine_ls_shift/su_max 0.001
_refine_ls_shift/su_mean 0.000
_refine_ls_structure_factor_coef Fsqd
_refine_ls_weighting_details 'w=1/[\s^2^(Fo^2^)+(0.0350P)^2^+0.3340P] where P=(Fo^2^+2Fc^2^)/3'
_refine_ls_weighting_scheme calc
_refine_ls_wR_factor_gt 0.0661
_refine_ls_wR_factor_ref 0.0665
_reflns_Friedel_coverage 0.721
_reflns_Friedel_fraction_full 1.000
_reflns_Friedel_fraction_max 1.000
_reflns_number_gt 3098
_reflns_number_total 3173
_reflns_threshold_expression 'I > 2\s(I)'
_cod_data_source_file d2ob01748b2.cif
_cod_data_source_block mj19104_0m
_cod_database_code 7158962
_shelx_shelxl_version_number 2016/6
_shelx_space_group_comment
;
The symmetry employed for this shelxl refinement is uniquely defined
by the following loop, which should always be used as a source of
symmetry information in preference to the above space-group names.
They are only intended as comments.
;
_shelx_estimated_absorpt_t_max 0.982
_shelx_estimated_absorpt_t_min 0.953
_olex2_refinement_description
;
1. Fixed Uiso
 At 1.2 times of:
  All C(H) groups, All C(H,H) groups
 At 1.5 times of:
  All C(H,H,H) groups, All O(H) groups
2.a Ternary CH refined with riding coordinates:
 C2(H2), C4(H4), C10(H10), C11(H11), C13(H13), C14(H14)
2.b Secondary CH2 refined with riding coordinates:
 C3(H3A,H3B), C6(H6A,H6B), C7(H7A,H7B), C15(H15A,H15B), C20(H20A,H20B)
2.c Idealised Me refined as rotating group:
 C16(H16A,H16B,H16C), C19(H19A,H19B,H19C)
2.d Idealised tetrahedral OH refined as rotating group:
 O1(H1), O7(H7)
;
_olex2_submission_special_instructions 'No special instructions were received'

loop_
_space_group_symop_operation_xyz
'x, y, z'
'-x+1/2, -y, z+1/2'
'-x, y+1/2, -z+1/2'
'x+1/2, -y+1/2, -z'

loop_
_atom_site_label
_atom_site_type_symbol
_atom_site_fract_x
_atom_site_fract_y
_atom_site_fract_z
_atom_site_U_iso_or_equiv
_atom_site_adp_type
_atom_site_occupancy
_atom_site_site_symmetry_order
_atom_site_calc_flag
_atom_site_refinement_flags_posn
_atom_site_refinement_flags_adp
_atom_site_refinement_flags_occupancy
_atom_site_disorder_assembly
_atom_site_disorder_group
O1 O 0.4542(2) 0.58342(9) 0.73093(8) 0.0265(3) Uani 1 1 d . . . . .
H1 H 0.392701 0.603424 0.691538 0.040 Uiso 1 1 calc GR . . . .
O2 O 0.72167(17) 0.63896(8) 0.58303(7) 0.0155(3) Uani 1 1 d . . . . .
O3 O 0.31902(19) 0.39390(9) 0.70250(7) 0.0216(3) Uani 1 1 d . . . . .
O4 O 0.2218(2) 0.33077(10) 0.59006(8) 0.0260(3) Uani 1 1 d . . . . .
O5 O 0.6140(2) 0.57997(9) 0.41194(7) 0.0238(3) Uani 1 1 d . . . . .
O6 O 0.90312(19) 0.64746(8) 0.43966(7) 0.0200(3) Uani 1 1 d . . . . .
O7 O 1.25196(19) 0.67509(9) 0.60511(8) 0.0243(3) Uani 1 1 d . . . . .
H7 H 1.322334 0.721266 0.594897 0.036 Uiso 1 1 calc GR . . . .
C1 C 0.5797(3) 0.50926(12) 0.70751(10) 0.0173(4) Uani 1 1 d . . . . .
C2 C 0.5003(3) 0.42037(13) 0.74493(10) 0.0189(4) Uani 1 1 d . . . . .
H2 H 0.469385 0.431348 0.801714 0.023 Uiso 1 1 calc R . . . .
C3 C 0.6410(3) 0.33933(12) 0.73710(10) 0.0196(4) Uani 1 1 d . . . . .
H3A H 0.574269 0.281922 0.754015 0.024 Uiso 1 1 calc R . . . .
H3B H 0.757717 0.349017 0.771218 0.024 Uiso 1 1 calc R . . . .
C4 C 0.7072(3) 0.33050(12) 0.65019(10) 0.0169(3) Uani 1 1 d . . . . .
H4 H 0.842331 0.357594 0.644795 0.020 Uiso 1 1 calc R . . . .
C5 C 0.5604(2) 0.38837(11) 0.59912(10) 0.0148(3) Uani 1 1 d . . . . .
C6 C 0.5837(3) 0.37585(12) 0.51027(10) 0.0177(4) Uani 1 1 d . . . . .
H6A H 0.482427 0.412806 0.482512 0.021 Uiso 1 1 calc R . . . .
H6B H 0.563368 0.310239 0.496413 0.021 Uiso 1 1 calc R . . . .
C7 C 0.7895(3) 0.40630(12) 0.48384(10) 0.0171(3) Uani 1 1 d . . . . .
H7A H 0.798489 0.399226 0.425999 0.021 Uiso 1 1 calc R . . . .
H7B H 0.888240 0.364398 0.507678 0.021 Uiso 1 1 calc R . . . .
C8 C 0.8446(3) 0.50627(12) 0.50529(10) 0.0147(3) Uani 1 1 d . . . . .
C9 C 0.7646(2) 0.53898(11) 0.58656(9) 0.0133(3) Uani 1 1 d . . . . .
C10 C 0.5802(3) 0.49252(12) 0.61744(10) 0.0148(3) Uani 1 1 d . . . . .
H10 H 0.463052 0.524807 0.594486 0.018 Uiso 1 1 calc R . . . .
C11 C 0.9111(3) 0.55673(11) 0.65507(10) 0.0156(3) Uani 1 1 d . . . . .
H11 H 1.042683 0.526039 0.649470 0.019 Uiso 1 1 calc R . . . .
C12 C 0.9034(3) 0.65825(11) 0.62716(10) 0.0165(4) Uani 1 1 d . . . . .
C13 C 1.0645(3) 0.68454(12) 0.56705(10) 0.0182(4) Uani 1 1 d . . . . .
H13 H 1.046230 0.750906 0.552853 0.022 Uiso 1 1 calc R . . . .
C14 C 1.0749(3) 0.62838(13) 0.49030(11) 0.0197(4) Uani 1 1 d . . . . .
H14 H 1.197876 0.645782 0.461296 0.024 Uiso 1 1 calc R . . . .
C15 C 1.0670(3) 0.52413(12) 0.49781(11) 0.0192(4) Uani 1 1 d . . . . .
H15A H 1.139130 0.502660 0.545064 0.023 Uiso 1 1 calc R . . . .
H15B H 1.122443 0.493600 0.450608 0.023 Uiso 1 1 calc R . . . .
C16 C 0.8732(3) 0.73349(12) 0.68737(11) 0.0221(4) Uani 1 1 d . . . . .
H16A H 0.856940 0.792771 0.660460 0.033 Uiso 1 1 calc GR . . . .
H16B H 0.988303 0.736421 0.722252 0.033 Uiso 1 1 calc GR . . . .
H16C H 0.754683 0.720121 0.718470 0.033 Uiso 1 1 calc GR . . . .
C17 C 0.7666(3) 0.57804(11) 0.44751(10) 0.0175(4) Uani 1 1 d . . . . .
C18 C 0.3532(3) 0.36566(12) 0.62746(11) 0.0180(4) Uani 1 1 d . . . . .
C19 C 0.7150(3) 0.22961(13) 0.62510(12) 0.0245(4) Uani 1 1 d . . . . .
H19A H 0.583312 0.202186 0.630151 0.037 Uiso 1 1 calc GR . . . .
H19B H 0.808139 0.196212 0.658818 0.037 Uiso 1 1 calc GR . . . .
H19C H 0.758614 0.225609 0.570204 0.037 Uiso 1 1 calc GR . . . .
C20 C 0.7963(3) 0.53194(13) 0.73042(10) 0.0199(4) Uani 1 1 d . . . . .
H20A H 0.799230 0.584419 0.767660 0.024 Uiso 1 1 calc R . . . .
H20B H 0.857929 0.477997 0.756346 0.024 Uiso 1 1 calc R . . . .

loop_
_atom_site_aniso_label
_atom_site_aniso_U_11
_atom_site_aniso_U_22
_atom_site_aniso_U_33
_atom_site_aniso_U_23
_atom_site_aniso_U_13
_atom_site_aniso_U_12
O1 0.0334(8) 0.0263(7) 0.0197(6) -0.0013(5) 0.0053(6) 0.0117(6)
O2 0.0134(6) 0.0134(5) 0.0198(6) -0.0015(4) -0.0024(5) 0.0008(5)
O3 0.0145(7) 0.0270(7) 0.0234(6) 0.0031(5) 0.0035(5) -0.0010(5)
O4 0.0150(6) 0.0289(7) 0.0339(7) 0.0021(6) -0.0041(6) -0.0048(6)
O5 0.0252(7) 0.0257(7) 0.0206(6) 0.0012(5) -0.0061(6) 0.0021(6)
O6 0.0213(6) 0.0200(6) 0.0187(6) 0.0046(5) 0.0002(5) 0.0001(5)
O7 0.0134(6) 0.0246(6) 0.0349(7) 0.0063(6) -0.0050(6) -0.0043(5)
C1 0.0170(9) 0.0187(8) 0.0161(8) -0.0008(6) 0.0016(7) 0.0027(7)
C2 0.0166(8) 0.0238(9) 0.0163(8) 0.0021(7) 0.0005(7) -0.0008(7)
C3 0.0200(9) 0.0213(9) 0.0176(8) 0.0048(7) -0.0001(7) -0.0002(8)
C4 0.0115(8) 0.0195(8) 0.0197(8) 0.0031(7) -0.0005(7) 0.0012(7)
C5 0.0118(8) 0.0149(8) 0.0175(8) 0.0015(6) -0.0012(7) -0.0006(6)
C6 0.0177(9) 0.0168(8) 0.0185(8) -0.0016(6) -0.0028(7) -0.0005(7)
C7 0.0185(8) 0.0161(8) 0.0168(8) -0.0020(6) 0.0017(7) 0.0014(7)
C8 0.0140(8) 0.0159(8) 0.0141(8) -0.0003(6) 0.0017(6) 0.0014(7)
C9 0.0133(8) 0.0124(7) 0.0142(8) 0.0006(6) 0.0003(7) 0.0027(6)
C10 0.0121(8) 0.0168(8) 0.0155(8) 0.0000(6) 0.0006(7) 0.0015(7)
C11 0.0124(8) 0.0178(8) 0.0164(8) -0.0007(6) -0.0015(7) -0.0003(7)
C12 0.0127(8) 0.0173(8) 0.0194(8) -0.0005(7) -0.0028(7) -0.0012(7)
C13 0.0133(8) 0.0183(8) 0.0230(9) 0.0032(7) -0.0028(7) -0.0012(7)
C14 0.0143(8) 0.0219(9) 0.0228(9) 0.0047(7) 0.0033(7) 0.0003(7)
C15 0.0151(8) 0.0210(9) 0.0216(9) 0.0008(7) 0.0041(7) 0.0021(7)
C16 0.0229(10) 0.0191(8) 0.0242(9) -0.0045(7) -0.0017(8) -0.0020(8)
C17 0.0211(9) 0.0173(8) 0.0140(8) -0.0009(6) 0.0020(7) 0.0020(7)
C18 0.0146(8) 0.0165(8) 0.0228(9) 0.0042(7) -0.0005(7) 0.0017(7)
C19 0.0277(10) 0.0196(9) 0.0264(9) 0.0020(7) -0.0004(8) 0.0040(8)
C20 0.0215(9) 0.0222(8) 0.0160(8) 0.0010(7) -0.0030(7) -0.0036(7)

loop_
_atom_type_symbol
_atom_type_description
_atom_type_scat_dispersion_real
_atom_type_scat_dispersion_imag
_atom_type_scat_source
C C 0.0148 0.0070 'International Tables Vol C Tables 4.2.6.8 and 6.1.1.4'
H H 0.0000 0.0000 'International Tables Vol C Tables 4.2.6.8 and 6.1.1.4'
O O 0.0412 0.0250 'International Tables Vol C Tables 4.2.6.8 and 6.1.1.4'

loop_
_geom_angle_atom_site_label_1
_geom_angle_atom_site_label_2
_geom_angle_atom_site_label_3
_geom_angle
_geom_angle_site_symmetry_1
_geom_angle_site_symmetry_3
_geom_angle_publ_flag
C1 O1 H1 109.5 . . ?
C12 O2 C9 90.09(11) . . ?
C18 O3 C2 113.30(13) . . ?
C17 O6 C14 109.67(13) . . ?
C13 O7 H7 109.5 . . ?
O1 C1 C2 108.03(14) . . ?
O1 C1 C10 113.24(14) . . ?
O1 C1 C20 109.42(14) . . ?
C2 C1 C10 106.15(14) . . ?
C2 C1 C20 113.89(15) . . ?
C10 C1 C20 106.19(15) . . ?
O3 C2 C1 107.92(14) . . ?
O3 C2 H2 109.8 . . ?
O3 C2 C3 106.12(14) . . ?
C1 C2 H2 109.8 . . ?
C3 C2 C1 113.22(15) . . ?
C3 C2 H2 109.8 . . ?
C2 C3 H3A 109.8 . . ?
C2 C3 H3B 109.8 . . ?
C2 C3 C4 109.21(14) . . ?
H3A C3 H3B 108.3 . . ?
C4 C3 H3A 109.8 . . ?
C4 C3 H3B 109.8 . . ?
C3 C4 H4 108.6 . . ?
C3 C4 C5 107.52(14) . . ?
C5 C4 H4 108.6 . . ?
C19 C4 C3 110.85(14) . . ?
C19 C4 H4 108.6 . . ?
C19 C4 C5 112.47(15) . . ?
C6 C5 C4 114.76(14) . . ?
C6 C5 C10 107.79(13) . . ?
C10 C5 C4 110.95(13) . . ?
C18 C5 C4 107.12(13) . . ?
C18 C5 C6 112.48(14) . . ?
C18 C5 C10 103.15(13) . . ?
C5 C6 H6A 109.6 . . ?
C5 C6 H6B 109.6 . . ?
C5 C6 C7 110.47(14) . . ?
H6A C6 H6B 108.1 . . ?
C7 C6 H6A 109.6 . . ?
C7 C6 H6B 109.6 . . ?
C6 C7 H7A 108.5 . . ?
C6 C7 H7B 108.5 . . ?
C6 C7 C8 115.03(14) . . ?
H7A C7 H7B 107.5 . . ?
C8 C7 H7A 108.5 . . ?
C8 C7 H7B 108.5 . . ?
C7 C8 C9 114.33(14) . . ?
C15 C8 C7 112.16(14) . . ?
C15 C8 C9 111.34(14) . . ?
C17 C8 C7 113.96(14) . . ?
C17 C8 C9 104.02(13) . . ?
C17 C8 C15 99.86(14) . . ?
O2 C9 C8 109.32(12) . . ?
O2 C9 C10 106.78(13) . . ?
O2 C9 C11 89.62(11) . . ?
C10 C9 C8 117.33(14) . . ?
C10 C9 C11 109.97(13) . . ?
C11 C9 C8 119.55(14) . . ?
C1 C10 H10 108.1 . . ?
C5 C10 C1 110.57(13) . . ?
C5 C10 H10 108.1 . . ?
C9 C10 C1 105.94(14) . . ?
C9 C10 C5 115.86(13) . . ?
C9 C10 H10 108.1 . . ?
C9 C11 H11 115.1 . . ?
C12 C11 C9 84.63(12) . . ?
C12 C11 H11 115.1 . . ?
C20 C11 C9 105.20(13) . . ?
C20 C11 H11 115.1 . . ?
C20 C11 C12 117.36(15) . . ?
O2 C12 C11 90.20(12) . . ?
O2 C12 C13 107.55(13) . . ?
O2 C12 C16 111.73(14) . . ?
C13 C12 C11 114.48(14) . . ?
C16 C12 C11 118.99(15) . . ?
C16 C12 C13 111.46(15) . . ?
O7 C13 C12 107.71(14) . . ?
O7 C13 H13 108.1 . . ?
O7 C13 C14 106.95(14) . . ?
C12 C13 H13 108.1 . . ?
C14 C13 C12 117.56(14) . . ?
C14 C13 H13 108.1 . . ?
O6 C14 C13 111.07(14) . . ?
O6 C14 H14 108.8 . . ?
O6 C14 C15 102.04(14) . . ?
C13 C14 H14 108.8 . . ?
C15 C14 C13 117.02(15) . . ?
C15 C14 H14 108.8 . . ?
C8 C15 H15A 111.3 . . ?
C8 C15 H15B 111.3 . . ?
C14 C15 C8 102.11(15) . . ?
C14 C15 H15A 111.3 . . ?
C14 C15 H15B 111.3 . . ?
H15A C15 H15B 109.2 . . ?
C12 C16 H16A 109.5 . . ?
C12 C16 H16B 109.5 . . ?
C12 C16 H16C 109.5 . . ?
H16A C16 H16B 109.5 . . ?
H16A C16 H16C 109.5 . . ?
H16B C16 H16C 109.5 . . ?
O5 C17 O6 120.96(15) . . ?
O5 C17 C8 129.76(16) . . ?
O6 C17 C8 109.28(15) . . ?
O3 C18 C5 112.90(15) . . ?
O4 C18 O3 119.73(16) . . ?
O4 C18 C5 127.28(16) . . ?
C4 C19 H19A 109.5 . . ?
C4 C19 H19B 109.5 . . ?
C4 C19 H19C 109.5 . . ?
H19A C19 H19B 109.5 . . ?
H19A C19 H19C 109.5 . . ?
H19B C19 H19C 109.5 . . ?
C1 C20 H20A 110.0 . . ?
C1 C20 H20B 110.0 . . ?
C11 C20 C1 108.53(14) . . ?
C11 C20 H20A 110.0 . . ?
C11 C20 H20B 110.0 . . ?
H20A C20 H20B 108.4 . . ?

loop_
_geom_bond_atom_site_label_1
_geom_bond_atom_site_label_2
_geom_bond_distance
_geom_bond_site_symmetry_2
_geom_bond_publ_flag
O1 H1 0.8400 . ?
O1 C1 1.427(2) . ?
O2 C9 1.4802(19) . ?
O2 C12 1.468(2) . ?
O3 C2 1.474(2) . ?
O3 C18 1.359(2) . ?
O4 C18 1.205(2) . ?
O5 C17 1.197(2) . ?
O6 C14 1.473(2) . ?
O6 C17 1.373(2) . ?
O7 H7 0.8400 . ?
O7 C13 1.431(2) . ?
C1 C2 1.535(2) . ?
C1 C10 1.549(2) . ?
C1 C20 1.553(3) . ?
C2 H2 1.0000 . ?
C2 C3 1.519(3) . ?
C3 H3A 0.9900 . ?
C3 H3B 0.9900 . ?
C3 C4 1.548(2) . ?
C4 H4 1.0000 . ?
C4 C5 1.563(2) . ?
C4 C19 1.525(2) . ?
C5 C6 1.529(2) . ?
C5 C10 1.548(2) . ?
C5 C18 1.519(2) . ?
C6 H6A 0.9900 . ?
C6 H6B 0.9900 . ?
C6 C7 1.529(3) . ?
C7 H7A 0.9900 . ?
C7 H7B 0.9900 . ?
C7 C8 1.541(2) . ?
C8 C9 1.557(2) . ?
C8 C15 1.533(3) . ?
C8 C17 1.525(2) . ?
C9 C10 1.513(2) . ?
C9 C11 1.551(2) . ?
C10 H10 1.0000 . ?
C11 H11 1.0000 . ?
C11 C12 1.548(2) . ?
C11 C20 1.540(2) . ?
C12 C13 1.542(2) . ?
C12 C16 1.510(2) . ?
C13 H13 1.0000 . ?
C13 C14 1.539(3) . ?
C14 H14 1.0000 . ?
C14 C15 1.518(2) . ?
C15 H15A 0.9900 . ?
C15 H15B 0.9900 . ?
C16 H16A 0.9800 . ?
C16 H16B 0.9800 . ?
C16 H16C 0.9800 . ?
C19 H19A 0.9800 . ?
C19 H19B 0.9800 . ?
C19 H19C 0.9800 . ?
C20 H20A 0.9900 . ?
C20 H20B 0.9900 . ?

loop_
_geom_hbond_atom_site_label_D
_geom_hbond_atom_site_label_H
_geom_hbond_atom_site_label_A
_geom_hbond_distance_DH
_geom_hbond_distance_HA
_geom_hbond_distance_DA
_geom_hbond_angle_DHA
_geom_hbond_site_symmetry_A
O1 H1 O7 0.84 2.04 2.8658(19) 169.5 1_455
O7 H7 O6 0.84 2.07 2.8723(18) 160.7 4_566
